data_7031816
loop_
_publ_author_name
'Morton, Jason G. M.'
'Al-Shammari, Haif'
'Sun, Yunshan'
'Zhu, Jiangtao'
'Stephan, Douglas W.'

_publ_section_title
;
 1,1-Olefin-bridged bis-(2-indenyl) metallocenes of titanium and
 zirconium.
;
_journal_issue 35
_journal_name_full 'Dalton transactions (Cambridge, England : 2003)'
_journal_page_first 13219
_journal_page_last 13231
_journal_paper_doi 10.1039/c4dt01583e
_journal_volume 43
_journal_year 2014
_chemical_formula_sum 'C44 H50 Si2'
_chemical_formula_weight 635.02
_chemical_name_systematic
; 
 ? 
;
_space_group_IT_number 2
_symmetry_cell_setting triclinic
_symmetry_space_group_name_Hall '-P 1'
_symmetry_space_group_name_H-M 'P -1'
_atom_sites_solution_hydrogens geom
_atom_sites_solution_primary direct
_atom_sites_solution_secondary difmap
_audit_creation_method SHELXL-97
_cell_angle_alpha 103.273(6)
_cell_angle_beta 93.615(7)
_cell_angle_gamma 92.848(6)
_cell_formula_units_Z 2
_cell_length_a 8.3973(11)
_cell_length_b 12.1375(14)
_cell_length_c 18.422(2)
_cell_measurement_temperature 150(2)
_cell_volume 1819.8(4)
_computing_cell_refinement 'Bruker SAINT'
_computing_data_collection 'Bruker APEX2'
_computing_data_reduction 'Bruker SAINT'
_computing_molecular_graphics 'Bruker SHELXTL'
_computing_publication_material 'Bruker SHELXTL'
_computing_structure_refinement 'SHELXL-97 (Sheldrick, 1997)'
_computing_structure_solution 'SHELXS-97 (Sheldrick, 1990)'
_diffrn_ambient_temperature 150(2)
_diffrn_measured_fraction_theta_full 0.989
_diffrn_measured_fraction_theta_max 0.989
_diffrn_radiation_monochromator graphite
_diffrn_radiation_source 'fine-focus sealed tube'
_diffrn_radiation_type MoK\a
_diffrn_radiation_wavelength 0.71073
_diffrn_reflns_av_R_equivalents 0.0408
_diffrn_reflns_av_sigmaI/netI 0.0478
_diffrn_reflns_limit_h_max 12
_diffrn_reflns_limit_h_min -12
_diffrn_reflns_limit_k_max 16
_diffrn_reflns_limit_k_min -17
_diffrn_reflns_limit_l_max 26
_diffrn_reflns_limit_l_min -26
_diffrn_reflns_number 42063
_diffrn_reflns_theta_full 31.12
_diffrn_reflns_theta_max 31.12
_diffrn_reflns_theta_min 1.14
_exptl_absorpt_coefficient_mu 0.127
_exptl_absorpt_correction_T_max 0.9799
_exptl_absorpt_correction_T_min 0.9738
_exptl_absorpt_correction_type multi-scan
_exptl_crystal_colour colorless
_exptl_crystal_density_diffrn 1.159
_exptl_crystal_density_method 'not measured'
_exptl_crystal_description blocks
_exptl_crystal_F_000 684
_exptl_crystal_size_max 0.21
_exptl_crystal_size_mid 0.18
_exptl_crystal_size_min 0.16
_refine_diff_density_max 0.390
_refine_diff_density_min -0.254
_refine_diff_density_rms 0.053
_refine_ls_extinction_method none
_refine_ls_goodness_of_fit_ref 1.043
_refine_ls_hydrogen_treatment mixed
_refine_ls_matrix_type full
_refine_ls_number_parameters 415
_refine_ls_number_reflns 11574
_refine_ls_number_restraints 0
_refine_ls_restrained_S_all 1.043
_refine_ls_R_factor_all 0.0694
_refine_ls_R_factor_gt 0.0451
_refine_ls_shift/su_max 0.001
_refine_ls_shift/su_mean 0.000
_refine_ls_structure_factor_coef Fsqd
_refine_ls_weighting_details 'calc w=1/[\s^2^(Fo^2^)+(0.0504P)^2^+0.5099P] where P=(Fo^2^+2Fc^2^)/3'
_refine_ls_weighting_scheme calc
_refine_ls_wR_factor_gt 0.1062
_refine_ls_wR_factor_ref 0.1202
_reflns_number_gt 8550
_reflns_number_total 11574
_reflns_threshold_expression >2sigma(I)
_cod_data_source_file c4dt01583e1.cif
_cod_data_source_block jgmm023_0m
_cod_depositor_comments 'Adding full bibliography for 7031816--7031825.cif.'
_cod_original_cell_volume 1819.9(4)
_cod_original_sg_symbol_H-M P-1
_cod_database_code 7031816

loop_
_symmetry_equiv_pos_as_xyz
'x, y, z'
'-x, -y, -z'

loop_
_atom_site_label
_atom_site_type_symbol
_atom_site_fract_x
_atom_site_fract_y
_atom_site_fract_z
_atom_site_U_iso_or_equiv
_atom_site_adp_type
_atom_site_occupancy
_atom_site_symmetry_multiplicity
_atom_site_calc_flag
_atom_site_refinement_flags
Si1 Si 0.42233(4) 0.79742(3) 0.12797(2) 0.01983(8) Uani 1 1 d .
Si2 Si -0.08201(4) 0.50349(3) 0.311867(19) 0.01841(8) Uani 1 1 d .
C1 C 0.19432(14) 0.78932(10) 0.31829(7) 0.0165(2) Uani 1 1 d .
C2 C 0.18444(14) 0.69958(10) 0.25692(7) 0.0166(2) Uani 1 1 d .
C3 C 0.13975(15) 0.71437(10) 0.18123(7) 0.0175(2) Uani 1 1 d .
C4 C 0.03948(16) 0.64199(11) 0.12888(7) 0.0212(3) Uani 1 1 d .
H15A H -0.0058 0.5712 0.1341 0.025 Uiso 1 1 calc R
C5 C 0.01185(16) 0.68874(11) 0.06400(7) 0.0216(3) Uani 1 1 d .
C6 C -0.08490(18) 0.64827(13) -0.00232(8) 0.0293(3) Uani 1 1 d .
H39A H -0.1432 0.5767 -0.0117 0.035 Uiso 1 1 calc R
C7 C -0.09385(19) 0.71477(14) -0.05410(8) 0.0330(3) Uani 1 1 d .
H38A H -0.1583 0.6881 -0.0997 0.040 Uiso 1 1 calc R
C8 C -0.00989(18) 0.81998(14) -0.04038(8) 0.0306(3) Uani 1 1 d .
H32A H -0.0200 0.8650 -0.0762 0.037 Uiso 1 1 calc R
C9 C 0.08863(16) 0.86046(12) 0.02483(7) 0.0242(3) Uani 1 1 d .
H29A H 0.1465 0.9322 0.0337 0.029 Uiso 1 1 calc R
C10 C 0.10076(15) 0.79376(11) 0.07686(7) 0.0193(2) Uani 1 1 d .
C11 C 0.20175(15) 0.81079(11) 0.14922(7) 0.0175(2) Uani 1 1 d .
H8A H 0.1860 0.8859 0.1831 0.021 Uiso 1 1 calc R
C12 C 0.21373(14) 0.58351(10) 0.26433(7) 0.0175(2) Uani 1 1 d .
C13 C 0.29764(15) 0.50808(11) 0.21849(7) 0.0200(2) Uani 1 1 d .
H13A H 0.3427 0.5207 0.1748 0.024 Uiso 1 1 calc R
C14 C 0.30899(15) 0.40542(11) 0.24535(7) 0.0206(2) Uani 1 1 d .
C15 C 0.38613(17) 0.30609(12) 0.21822(8) 0.0266(3) Uani 1 1 d .
H37A H 0.4423 0.2974 0.1743 0.032 Uiso 1 1 calc R
C16 C 0.37875(18) 0.22104(12) 0.25673(9) 0.0306(3) Uani 1 1 d .
H33A H 0.4294 0.1529 0.2387 0.037 Uiso 1 1 calc R
C17 C 0.29845(17) 0.23374(12) 0.32140(9) 0.0305(3) Uani 1 1 d .
H35A H 0.2955 0.1744 0.3472 0.037 Uiso 1 1 calc R
C18 C 0.22197(16) 0.33243(12) 0.34900(8) 0.0261(3) Uani 1 1 d .
H26A H 0.1681 0.3409 0.3936 0.031 Uiso 1 1 calc R
C19 C 0.22547(15) 0.41816(11) 0.31052(7) 0.0197(2) Uani 1 1 d .
C20 C 0.14756(15) 0.52932(11) 0.32344(7) 0.0179(2) Uani 1 1 d .
H10A H 0.1821 0.5766 0.3745 0.022 Uiso 1 1 calc R
C21 C 0.11202(14) 0.89618(10) 0.32680(7) 0.0172(2) Uani 1 1 d .
C22 C -0.00223(15) 0.93208(11) 0.28011(7) 0.0208(2) Uani 1 1 d .
H14A H -0.0323 0.8871 0.2313 0.025 Uiso 1 1 calc R
C23 C -0.07122(16) 1.03415(11) 0.30590(8) 0.0245(3) Uani 1 1 d .
H27A H -0.1454 1.0602 0.2735 0.029 Uiso 1 1 calc R
C24 C -0.03370(17) 1.09881(12) 0.37813(9) 0.0273(3) Uani 1 1 d .
H28A H -0.0819 1.1685 0.3946 0.033 Uiso 1 1 calc R
C25 C 0.07381(17) 1.06222(11) 0.42641(8) 0.0252(3) Uani 1 1 d .
H23A H 0.0974 1.1052 0.4763 0.030 Uiso 1 1 calc R
C26 C 0.14654(15) 0.96153(11) 0.40065(7) 0.0195(2) Uani 1 1 d .
C27 C 0.25552(15) 0.90104(11) 0.44009(7) 0.0191(2) Uani 1 1 d .
C28 C 0.32864(17) 0.93253(12) 0.51213(7) 0.0253(3) Uani 1 1 d .
H25A H 0.3072 1.0020 0.5449 0.030 Uiso 1 1 calc R
C29 C 0.43371(17) 0.86056(13) 0.53542(8) 0.0284(3) Uani 1 1 d .
H31A H 0.4820 0.8797 0.5851 0.034 Uiso 1 1 calc R
C30 C 0.46885(16) 0.76042(13) 0.48646(8) 0.0252(3) Uani 1 1 d .
H18A H 0.5435 0.7133 0.5028 0.030 Uiso 1 1 calc R
C31 C 0.39662(15) 0.72833(11) 0.41408(7) 0.0209(3) Uani 1 1 d .
H17A H 0.4232 0.6609 0.3807 0.025 Uiso 1 1 calc R
C32 C 0.28415(14) 0.79716(11) 0.39130(7) 0.0176(2) Uani 1 1 d .
C33 C 0.54326(17) 0.80245(13) 0.21769(8) 0.0273(3) Uani 1 1 d .
H19A H 0.5039 0.7392 0.2389 0.033 Uiso 1 1 calc R
H19B H 0.6560 0.7908 0.2069 0.033 Uiso 1 1 calc R
C34 C 0.53697(19) 0.91429(15) 0.27636(8) 0.0347(4) Uani 1 1 d .
H41A H 0.6024 0.9112 0.3217 0.052 Uiso 1 1 calc R
H41B H 0.4261 0.9257 0.2884 0.052 Uiso 1 1 calc R
H41C H 0.5784 0.9773 0.2564 0.052 Uiso 1 1 calc R
C35 C 0.4485(2) 0.66166(13) 0.05771(8) 0.0319(3) Uani 1 1 d .
H34A H 0.5596 0.6404 0.0654 0.038 Uiso 1 1 calc R
H34B H 0.3765 0.6014 0.0686 0.038 Uiso 1 1 calc R
C36 C 0.4169(3) 0.66221(16) -0.02460(9) 0.0476(5) Uani 1 1 d .
H44A H 0.4335 0.5871 -0.0556 0.071 Uiso 1 1 calc R
H44B H 0.4904 0.7190 -0.0372 0.071 Uiso 1 1 calc R
H44C H 0.3063 0.6809 -0.0339 0.071 Uiso 1 1 calc R
C37 C 0.48839(17) 0.92279(12) 0.09135(8) 0.0269(3) Uani 1 1 d .
H20A H 0.4370 0.9144 0.0403 0.032 Uiso 1 1 calc R
H20B H 0.4513 0.9923 0.1235 0.032 Uiso 1 1 calc R
C38 C 0.67052(19) 0.93715(16) 0.08861(10) 0.0403(4) Uani 1 1 d .
H42A H 0.6975 1.0035 0.0688 0.060 Uiso 1 1 calc R
H42B H 0.7081 0.8692 0.0561 0.060 Uiso 1 1 calc R
H42C H 0.7222 0.9479 0.1392 0.060 Uiso 1 1 calc R
C39 C -0.17816(16) 0.64019(11) 0.31472(8) 0.0242(3) Uani 1 1 d .
H22A H -0.1343 0.6754 0.2762 0.029 Uiso 1 1 calc R
H22B H -0.2943 0.6232 0.3014 0.029 Uiso 1 1 calc R
C40 C -0.15483(19) 0.72651(13) 0.39046(9) 0.0322(3) Uani 1 1 d .
H36A H -0.2089 0.7951 0.3871 0.048 Uiso 1 1 calc R
H36B H -0.0404 0.7461 0.4036 0.048 Uiso 1 1 calc R
H36C H -0.2004 0.6935 0.4290 0.048 Uiso 1 1 calc R
C41 C -0.14379(17) 0.44926(13) 0.39405(8) 0.0277(3) Uani 1 1 d .
H30A H -0.1069 0.3719 0.3895 0.033 Uiso 1 1 calc R
H30B H -0.0897 0.4984 0.4403 0.033 Uiso 1 1 calc R
C42 C -0.32514(18) 0.44524(15) 0.40141(10) 0.0367(4) Uani 1 1 d .
H43A H -0.3489 0.4159 0.4451 0.055 Uiso 1 1 calc R
H43B H -0.3797 0.3954 0.3563 0.055 Uiso 1 1 calc R
H43C H -0.3624 0.5218 0.4075 0.055 Uiso 1 1 calc R
C43 C -0.14853(18) 0.40041(12) 0.22121(8) 0.0279(3) Uani 1 1 d .
H24A H -0.2559 0.4194 0.2044 0.033 Uiso 1 1 calc R
H24B H -0.0747 0.4120 0.1834 0.033 Uiso 1 1 calc R
C44 C -0.1569(2) 0.27439(13) 0.22208(10) 0.0353(3) Uani 1 1 d .
H40A H -0.1928 0.2289 0.1720 0.053 Uiso 1 1 calc R
H40B H -0.2325 0.2605 0.2579 0.053 Uiso 1 1 calc R
H40C H -0.0507 0.2531 0.2369 0.053 Uiso 1 1 calc R

loop_
_atom_site_aniso_label
_atom_site_aniso_U_11
_atom_site_aniso_U_22
_atom_site_aniso_U_33
_atom_site_aniso_U_23
_atom_site_aniso_U_13
_atom_site_aniso_U_12
Si1 0.02028(18) 0.02150(18) 0.01887(17) 0.00663(14) 0.00261(13) 0.00213(13)
Si2 0.01839(17) 0.01799(17) 0.01980(17) 0.00625(13) 0.00152(13) 0.00171(13)
C1 0.0163(6) 0.0171(6) 0.0170(5) 0.0055(4) 0.0018(4) 0.0001(4)
C2 0.0161(5) 0.0173(6) 0.0168(5) 0.0054(5) 0.0008(4) 0.0002(4)
C3 0.0195(6) 0.0177(6) 0.0158(5) 0.0046(5) 0.0023(4) 0.0018(4)
C4 0.0244(6) 0.0193(6) 0.0192(6) 0.0042(5) 0.0002(5) -0.0005(5)
C5 0.0237(6) 0.0232(6) 0.0173(6) 0.0032(5) -0.0001(5) 0.0036(5)
C6 0.0306(8) 0.0321(8) 0.0209(6) -0.0005(6) -0.0057(5) 0.0012(6)
C7 0.0353(8) 0.0444(9) 0.0166(6) 0.0021(6) -0.0061(6) 0.0103(7)
C8 0.0342(8) 0.0416(9) 0.0200(6) 0.0125(6) 0.0027(6) 0.0148(7)
C9 0.0261(7) 0.0282(7) 0.0219(6) 0.0110(5) 0.0046(5) 0.0076(5)
C10 0.0200(6) 0.0226(6) 0.0159(5) 0.0050(5) 0.0021(4) 0.0045(5)
C11 0.0204(6) 0.0174(6) 0.0154(5) 0.0056(4) 0.0010(4) 0.0012(4)
C12 0.0178(6) 0.0175(6) 0.0176(5) 0.0058(5) -0.0006(4) -0.0009(4)
C13 0.0238(6) 0.0200(6) 0.0172(6) 0.0056(5) 0.0021(5) 0.0023(5)
C14 0.0203(6) 0.0194(6) 0.0214(6) 0.0044(5) -0.0023(5) 0.0014(5)
C15 0.0285(7) 0.0238(7) 0.0265(7) 0.0030(5) 0.0005(5) 0.0070(5)
C16 0.0298(7) 0.0199(7) 0.0418(8) 0.0068(6) -0.0026(6) 0.0077(6)
C17 0.0244(7) 0.0258(7) 0.0462(9) 0.0194(7) -0.0024(6) 0.0034(6)
C18 0.0206(6) 0.0289(7) 0.0334(7) 0.0168(6) 0.0008(5) 0.0021(5)
C19 0.0166(6) 0.0196(6) 0.0238(6) 0.0081(5) -0.0020(5) 0.0003(5)
C20 0.0197(6) 0.0183(6) 0.0170(5) 0.0066(5) 0.0016(4) 0.0019(5)
C21 0.0163(6) 0.0168(6) 0.0192(6) 0.0055(5) 0.0032(4) -0.0005(4)
C22 0.0179(6) 0.0220(6) 0.0237(6) 0.0079(5) 0.0019(5) -0.0002(5)
C23 0.0183(6) 0.0227(6) 0.0362(7) 0.0136(6) 0.0054(5) 0.0031(5)
C24 0.0268(7) 0.0181(6) 0.0388(8) 0.0069(6) 0.0116(6) 0.0046(5)
C25 0.0298(7) 0.0189(6) 0.0259(7) 0.0019(5) 0.0084(5) 0.0001(5)
C26 0.0200(6) 0.0186(6) 0.0202(6) 0.0052(5) 0.0045(5) -0.0015(5)
C27 0.0187(6) 0.0209(6) 0.0176(6) 0.0046(5) 0.0029(5) -0.0018(5)
C28 0.0277(7) 0.0279(7) 0.0182(6) 0.0018(5) 0.0021(5) -0.0029(5)
C29 0.0265(7) 0.0390(8) 0.0182(6) 0.0062(6) -0.0033(5) -0.0043(6)
C30 0.0196(6) 0.0343(7) 0.0240(6) 0.0125(6) -0.0012(5) 0.0003(5)
C31 0.0185(6) 0.0238(6) 0.0211(6) 0.0069(5) 0.0014(5) 0.0009(5)
C32 0.0166(6) 0.0208(6) 0.0158(5) 0.0055(5) 0.0019(4) -0.0014(4)
C33 0.0204(6) 0.0360(8) 0.0288(7) 0.0151(6) -0.0010(5) 0.0009(6)
C34 0.0291(8) 0.0465(9) 0.0262(7) 0.0083(7) -0.0039(6) -0.0110(7)
C35 0.0361(8) 0.0303(8) 0.0303(7) 0.0061(6) 0.0088(6) 0.0099(6)
C36 0.0703(13) 0.0431(10) 0.0278(8) -0.0007(7) 0.0132(8) 0.0167(9)
C37 0.0268(7) 0.0295(7) 0.0265(7) 0.0107(6) 0.0046(5) -0.0011(6)
C38 0.0317(8) 0.0512(10) 0.0419(9) 0.0196(8) 0.0084(7) -0.0071(7)
C39 0.0207(6) 0.0233(6) 0.0302(7) 0.0086(5) 0.0035(5) 0.0041(5)
C40 0.0305(8) 0.0255(7) 0.0394(8) 0.0018(6) 0.0137(6) 0.0029(6)
C41 0.0254(7) 0.0330(8) 0.0289(7) 0.0154(6) 0.0043(6) 0.0013(6)
C42 0.0289(8) 0.0426(9) 0.0434(9) 0.0182(8) 0.0113(7) -0.0017(7)
C43 0.0308(7) 0.0238(7) 0.0280(7) 0.0055(6) -0.0015(6) -0.0009(6)
C44 0.0407(9) 0.0221(7) 0.0399(9) 0.0014(6) 0.0051(7) -0.0031(6)

loop_
_atom_type_symbol
_atom_type_description
_atom_type_scat_dispersion_real
_atom_type_scat_dispersion_imag
_atom_type_scat_source
C C 0.0033 0.0016 'International Tables Vol C Tables 4.2.6.8 and 6.1.1.4'
H H 0.0000 0.0000 'International Tables Vol C Tables 4.2.6.8 and 6.1.1.4'
Si Si 0.0817 0.0704 'International Tables Vol C Tables 4.2.6.8 and 6.1.1.4'

loop_
_geom_angle_atom_site_label_1
_geom_angle_atom_site_label_2
_geom_angle_atom_site_label_3
_geom_angle
C33 Si1 C37 108.61(7)
C33 Si1 C35 110.48(7)
C37 Si1 C35 110.46(7)
C33 Si1 C11 108.22(6)
C37 Si1 C11 107.98(6)
C35 Si1 C11 110.99(7)
C39 Si2 C41 107.70(7)
C39 Si2 C43 109.08(6)
C41 Si2 C43 111.41(7)
C39 Si2 C20 110.29(6)
C41 Si2 C20 107.15(6)
C43 Si2 C20 111.14(6)
C2 C1 C32 127.00(11)
C2 C1 C21 127.48(11)
C32 C1 C21 105.47(10)
C1 C2 C3 121.46(11)
C1 C2 C12 121.31(11)
C3 C2 C12 117.21(10)
C4 C3 C2 125.25(11)
C4 C3 C11 109.51(11)
C2 C3 C11 125.23(11)
C3 C4 C5 109.93(11)
C6 C5 C10 120.49(13)
C6 C5 C4 131.22(13)
C10 C5 C4 108.28(11)
C7 C6 C5 118.55(14)
C6 C7 C8 120.94(13)
C7 C8 C9 121.08(13)
C8 C9 C10 118.60(14)
C9 C10 C5 120.29(12)
C9 C10 C11 131.07(12)
C5 C10 C11 108.61(11)
C10 C11 C3 102.73(10)
C10 C11 Si1 108.93(8)
C3 C11 Si1 111.52(8)
C13 C12 C2 125.85(11)
C13 C12 C20 109.59(11)
C2 C12 C20 124.52(11)
C12 C13 C14 110.42(11)
C15 C14 C19 120.69(12)
C15 C14 C13 131.30(13)
C19 C14 C13 108.00(11)
C16 C15 C14 118.58(14)
C15 C16 C17 120.95(13)
C16 C17 C18 120.88(13)
C19 C18 C17 119.16(14)
C18 C19 C14 119.72(12)
C18 C19 C20 131.40(12)
C14 C19 C20 108.84(11)
C19 C20 C12 102.58(10)
C19 C20 Si2 110.37(9)
C12 C20 Si2 113.06(8)
C22 C21 C26 118.79(12)
C22 C21 C1 131.82(11)
C26 C21 C1 108.77(11)
C23 C22 C21 119.32(12)
C24 C23 C22 121.21(13)
C25 C24 C23 120.35(13)
C24 C25 C26 118.96(13)
C25 C26 C21 121.25(12)
C25 C26 C27 130.24(12)
C21 C26 C27 108.39(11)
C28 C27 C32 121.23(12)
C28 C27 C26 130.12(12)
C32 C27 C26 108.63(11)
C27 C28 C29 118.72(13)
C28 C29 C30 120.49(13)
C31 C30 C29 121.18(13)
C30 C31 C32 118.80(12)
C31 C32 C27 119.39(11)
C31 C32 C1 131.52(12)
C27 C32 C1 108.70(11)
C34 C33 Si1 113.68(10)
C36 C35 Si1 116.97(11)
C38 C37 Si1 113.30(11)
C40 C39 Si2 114.79(10)
C42 C41 Si2 113.81(10)
C44 C43 Si2 116.69(11)

loop_
_geom_bond_atom_site_label_1
_geom_bond_atom_site_label_2
_geom_bond_distance
Si1 C33 1.8715(14)
Si1 C37 1.8744(14)
Si1 C35 1.8792(15)
Si1 C11 1.9242(13)
Si2 C39 1.8724(14)
Si2 C41 1.8755(14)
Si2 C43 1.8762(15)
Si2 C20 1.9281(13)
C1 C2 1.3730(17)
C1 C32 1.4810(17)
C1 C21 1.4811(17)
C2 C3 1.4742(16)
C2 C12 1.4774(17)
C3 C4 1.3586(18)
C3 C11 1.5111(17)
C4 C5 1.4470(17)
C5 C6 1.3977(18)
C5 C10 1.4082(19)
C6 C7 1.385(2)
C7 C8 1.390(2)
C8 C9 1.390(2)
C9 C10 1.3917(17)
C10 C11 1.5007(17)
C12 C13 1.3535(18)
C12 C20 1.5153(17)
C13 C14 1.4475(18)
C14 C15 1.4017(19)
C14 C19 1.4101(18)
C15 C16 1.381(2)
C16 C17 1.387(2)
C17 C18 1.394(2)
C18 C19 1.3872(18)
C19 C20 1.5049(17)
C21 C22 1.4000(17)
C21 C26 1.4128(17)
C22 C23 1.3900(19)
C23 C24 1.389(2)
C24 C25 1.387(2)
C25 C26 1.3915(19)
C26 C27 1.4602(18)
C27 C28 1.3876(18)
C27 C32 1.4115(18)
C28 C29 1.388(2)
C29 C30 1.394(2)
C30 C31 1.3905(18)
C31 C32 1.3983(17)
C33 C34 1.534(2)
C35 C36 1.524(2)
C37 C38 1.536(2)
C39 C40 1.535(2)
C41 C42 1.537(2)
C43 C44 1.532(2)
